data_1001811
loop_
_publ_author_name
'Ledain, S'
'Leclaire, A'
'Borel, M M'
'Raveau, B'

_publ_section_title
;
A sodium molybdenyl monophosphate with an intersecting tunnel
structure: Na3 (Mo O)2 (P O4)3
;
_journal_coden_ASTM JSSCBI
_journal_name_full 'Journal of Solid State Chemistry'
_journal_page_first 249
_journal_page_last 256
_journal_paper_doi 10.1006/jssc.1997.7416
_journal_volume 132
_journal_year 1997
_chemical_formula_structural 'Na3 (Mo2 P3 O14)'
_chemical_formula_sum 'Mo2 Na3 O14 P3'
_chemical_name_systematic 'Trisodium tecto-dimolybdo(V)triphosphate(V)'
_space_group_IT_number 15
_symmetry_cell_setting monoclinic
_symmetry_Int_Tables_number 15
_symmetry_space_group_name_Hall '-C 2yc'
_symmetry_space_group_name_H-M 'C 1 2/c 1'
_cell_angle_alpha 90
_cell_angle_beta 115.99(1)
_cell_angle_gamma 90
_cell_formula_units_Z 4
_cell_length_a 15.211(2)
_cell_length_b 8.9093(8)
_cell_length_c 9.362(1)
_cell_volume 1140.4
_refine_ls_R_factor_all 0.036
_cod_database_code 1001811

loop_
_symmetry_equiv_pos_as_xyz
x,y,z
-x,y,1/2-z
-x,-y,-z
x,-y,1/2+z
1/2+x,1/2+y,z
1/2-x,1/2+y,1/2-z
1/2-x,1/2-y,-z
1/2+x,1/2-y,1/2+z

loop_
_atom_site_aniso_label
_atom_site_aniso_U_11
_atom_site_aniso_U_12
_atom_site_aniso_U_13
_atom_site_aniso_U_22
_atom_site_aniso_U_23
_atom_site_aniso_U_33
Mo1 0.0124(4) -0.0017(5) 0.0041(3) 0.0082(3) -0.0004(6) 0.0089(3)
P1 0.011(1) -0.001(1) 0.0060(9) 0.011(1) -0.001(1) 0.013(1)
P2 0.007(2) 0. 0.005(1) 0.011(2) 0. 0.012(2)
Na1 0.038(5) -0.001(3) 0.016(4) 0.022(4) 0.008(4) 0.053(6)
Na2 0.06(1) -0.018(5) -0.013(9) 0.014(5) 0.009(7) 0.05(1)
Na3 0.07(2) 0.02(1) 0.11(3) 0.04(1) 0.04(2) 0.21(6)
Na4 0.05(2) 0.02(2) 0.03(2) 0.04(2) .00(2) 0.03(2)
O1 0.026(4) -0.005(3) 0.004(4) 0.011(3) -0.002(3) 0.026(4)
O2 0.032(4) 0.005(4) .000(3) 0.010(3) 0.006(4) 0.015(3)
O3 0.021(4) -0.009(3) 0.021(3) 0.019(4) 0.001(3) 0.035(4)
O4 0.041(5) -0.005(3) 0.037(4) 0.022(5) -0.006(4) 0.048(5)
O5 0.023(4) 0.001(3) .000(3) 0.010(3) 0.005(3) 0.010(3)
O6 0.029(4) -0.004(3) 0.010(3) 0.012(3) 0.003(3) 0.009(3)
O7 0.007(3) 0.002(3) -0.004(3) 0.031(4) 0.009(3) 0.035(4)

loop_
_atom_site_label
_atom_site_type_symbol
_atom_site_symmetry_multiplicity
_atom_site_Wyckoff_symbol
_atom_site_fract_x
_atom_site_fract_y
_atom_site_fract_z
_atom_site_occupancy
_atom_site_attached_hydrogens
_atom_site_calc_flag
Mo1 Mo5+ 8 f 0.16593(6) 0.0696(1) 0.1178(1) 1. 0 d
P1 P5+ 8 f 0.1715(2) 0.4415(3) 0.0380(3) 1. 0 d
P2 P5+ 4 e 0. -0.0121(4) 0.25 1. 0 d
Na1 Na1+ 8 f 0.4358(5) 0.1627(9) 0.337(1) 0.71(2) 0 d
Na2 Na1+ 8 f -0.0310(9) 0.331(1) 0.267(2) 0.42(1) 0 d
Na3 Na1+ 8 f -0.030(2) 0.308(2) -0.019(7) 0.25(2) 0 d
Na4 Na1+ 8 f 0.200(2) 0.267(4) 0.426(4) 0.14(1) 0 d
O1 O2- 8 f 0.1448(5) 0.8853(7) 0.0846(8) 1. 0 d
O2 O2- 8 f 0.2681(4) 0.0645(8) 0.3419(7) 1. 0 d
O3 O2- 8 f 0.0609(5) 0.0936(8) 0.2013(8) 1. 0 d
O4 O2- 8 f 0.2760(5) 0.1017(8) 0.0630(9) 1. 0 d
O5 O2- 8 f 0.0624(5) 0.1176(6) 0.8857(7) 1. 0 d
O6 O2- 8 f 0.1646(6) 0.3040(6) 0.1323(8) 1. 0 d
O7 O2- 8 f 0.0727(4) 0.5030(8) -0.0679(9) 1. 0 d

loop_
_atom_type_symbol
_atom_type_oxidation_number
Mo5+ 4.980
P5+ 5.000
Na1+ 1.000
O2- -2.000
